data_7216004
loop_
_publ_author_name
'Ge, Yu'
'Li, Ni-Ya'
'Ji, Xue-Ying'
'Wang, Jun-Feng'
'Liu, Dong'
'Tang, Xiao-Yan'

_publ_section_title
;
 Assembly of a series of zinc coordination polymers based on
 1,4-bis[2-(4-pyridyl)ethenyl]-2,3,5,6-tetramethylbenzene and
 1,3-benzenedicarboxylate derivatives
;
_journal_issue 29
_journal_name_full CrystEngComm
_journal_page_first 6621
_journal_paper_doi 10.1039/c4ce00696h
_journal_volume 16
_journal_year 2014
_chemical_formula_moiety 'C20 H17 N2 O4 Zn, 2(H2 O)'
_chemical_formula_sum 'C20 H21 N2 O6 Zn'
_chemical_formula_weight 450.78
_chemical_name_systematic
; 
 ? 
;
_space_group_IT_number 14
_symmetry_cell_setting monoclinic
_symmetry_space_group_name_Hall '-P 2ybc'
_symmetry_space_group_name_H-M 'P 1 21/c 1'
_atom_sites_solution_hydrogens geom
_atom_sites_solution_primary direct
_atom_sites_solution_secondary difmap
_audit_creation_method SHELXL-97
_cell_angle_alpha 90.00
_cell_angle_beta 99.06(3)
_cell_angle_gamma 90.00
_cell_formula_units_Z 4
_cell_length_a 16.096(3)
_cell_length_b 7.6958(15)
_cell_length_c 16.148(3)
_cell_measurement_temperature 223(2)
_cell_volume 1975.3(7)
_computing_cell_refinement 'Bruker SMART'
_computing_data_collection 'Bruker SMART'
_computing_data_reduction 'Bruker SAINT'
_computing_molecular_graphics Diamond
_computing_publication_material 'SHELXTL and PLATON (Spek, 2009)'
_computing_structure_refinement SHELXTL
_computing_structure_solution 'SHELXTL (Sheldrick, 2008)'
_diffrn_ambient_temperature 223(2)
_diffrn_measured_fraction_theta_full 0.996
_diffrn_measured_fraction_theta_max 0.996
_diffrn_measurement_device_type 'CCD area detector'
_diffrn_measurement_method 'phi and omega scans'
_diffrn_radiation_monochromator graphite
_diffrn_radiation_source 'fine-focus sealed tube'
_diffrn_radiation_type MoK\a
_diffrn_radiation_wavelength 0.71073
_diffrn_reflns_av_R_equivalents 0.0461
_diffrn_reflns_av_sigmaI/netI 0.0423
_diffrn_reflns_limit_h_max 18
_diffrn_reflns_limit_h_min -19
_diffrn_reflns_limit_k_max 9
_diffrn_reflns_limit_k_min -6
_diffrn_reflns_limit_l_max 19
_diffrn_reflns_limit_l_min -19
_diffrn_reflns_number 8602
_diffrn_reflns_theta_full 25.05
_diffrn_reflns_theta_max 25.05
_diffrn_reflns_theta_min 2.55
_diffrn_standards_decay_% 0
_diffrn_standards_interval_count 0
_diffrn_standards_interval_time 0
_diffrn_standards_number 0
_exptl_absorpt_coefficient_mu 1.283
_exptl_absorpt_correction_T_max 0.7834
_exptl_absorpt_correction_T_min 0.6995
_exptl_absorpt_correction_type multi-scan
_exptl_absorpt_process_details 'Sadabs, (Sheldrick 2001)'
_exptl_crystal_colour yellow
_exptl_crystal_density_diffrn 1.516
_exptl_crystal_density_method 'not measured'
_exptl_crystal_description block
_exptl_crystal_F_000 932
_exptl_crystal_size_max 0.30
_exptl_crystal_size_mid 0.25
_exptl_crystal_size_min 0.20
_refine_diff_density_max 0.664
_refine_diff_density_min -0.783
_refine_diff_density_rms 0.147
_refine_ls_extinction_method none
_refine_ls_goodness_of_fit_ref 1.038
_refine_ls_hydrogen_treatment constr
_refine_ls_matrix_type full
_refine_ls_number_parameters 264
_refine_ls_number_reflns 3497
_refine_ls_number_restraints 0
_refine_ls_restrained_S_all 1.038
_refine_ls_R_factor_all 0.0915
_refine_ls_R_factor_gt 0.0791
_refine_ls_shift/su_max 0.000
_refine_ls_shift/su_mean 0.000
_refine_ls_structure_factor_coef Fsqd
_refine_ls_weighting_details 'calc w=1/[\s^2^(Fo^2^)+(0.1755P)^2^+1.8399P] where P=(Fo^2^+2Fc^2^)/3'
_refine_ls_weighting_scheme calc
_refine_ls_wR_factor_gt 0.2270
_refine_ls_wR_factor_ref 0.2498
_reflns_number_gt 2751
_reflns_number_total 3497
_reflns_threshold_expression >2sigma(I)
_cod_data_source_file c4ce00696h2.cif
_cod_data_source_block 4
_cod_depositor_comments
;
The following automatic conversions were performed:

'_symmetry_cell_setting' value 'Monoclinic' changed to 'monoclinic'
according to
/usr/data/users/saulius/crontab/automatic-downloads/rss-feeds/RSC/lib/dictionaries/cif_core.dic
dictionary named 'cif_core.dic' version 2.4.2 from 2011-04-26.

Automatic conversion script
Id: cif_fix_values 2281 2013-09-26 08:29:07Z andrius 

 Adding full bibliography for 7216001--7216005.cif.
;
_cod_original_sg_symbol_H-M 'P 21/c'
_cod_database_code 7216004

loop_
_symmetry_equiv_pos_as_xyz
'x, y, z'
'-x, y+1/2, -z+1/2'
'-x, -y, -z'
'x, -y-1/2, z-1/2'

loop_
_atom_site_label
_atom_site_type_symbol
_atom_site_fract_x
_atom_site_fract_y
_atom_site_fract_z
_atom_site_U_iso_or_equiv
_atom_site_adp_type
_atom_site_occupancy
_atom_site_symmetry_multiplicity
_atom_site_calc_flag
_atom_site_refinement_flags
Zn1 Zn 0.36549(5) 0.50407(6) 0.21078(4) 0.0479(3) Uani 1 1 d .
N1 N 0.2662(3) 0.6572(5) 0.1632(2) 0.0437(10) Uani 1 1 d .
N2 N 0.4693(3) 0.8787(4) 0.6700(2) 0.0375(9) Uani 1 1 d .
H2A H 0.4984 0.9604 0.6456 0.045 Uiso 1 1 calc R
H2B H 0.5041 0.8349 0.7151 0.045 Uiso 1 1 calc R
O1 O 0.3724(3) 0.5343(4) 0.3312(2) 0.0442(9) Uani 1 1 d .
O2 O 0.4232(2) 0.8045(4) 0.34908(19) 0.0482(9) Uani 1 1 d .
O3 O 0.3504(3) 0.1527(4) 0.5687(2) 0.0573(11) Uani 1 1 d .
O4 O 0.3868(2) 0.2475(4) 0.69781(19) 0.0454(9) Uani 1 1 d .
C1 C 0.2464(4) 0.7946(7) 0.2083(3) 0.0593(15) Uani 1 1 d .
H1 H 0.2698 0.8000 0.2653 0.071 Uiso 1 1 calc R
C2 C 0.1943(4) 0.9266(8) 0.1756(4) 0.0617(16) Uani 1 1 d .
H2 H 0.1829 1.0192 0.2101 0.074 Uiso 1 1 calc R
C3 C 0.1587(4) 0.9239(7) 0.0931(4) 0.0585(15) Uani 1 1 d .
C4 C 0.1784(5) 0.7803(8) 0.0456(4) 0.0691(18) Uani 1 1 d .
H4 H 0.1558 0.7728 -0.0117 0.083 Uiso 1 1 calc R
C5 C 0.2301(4) 0.6524(7) 0.0823(3) 0.0582(15) Uani 1 1 d .
H5 H 0.2409 0.5565 0.0496 0.070 Uiso 1 1 calc R
C6 C 0.1073(4) 1.0640(9) 0.0518(4) 0.0698(18) Uani 1 1 d .
H6 H 0.0730 1.0374 0.0007 0.084 Uiso 1 1 calc R
C7 C 0.1044(5) 1.2261(8) 0.0795(4) 0.0714(18) Uani 1 1 d .
H7 H 0.1385 1.2530 0.1307 0.086 Uiso 1 1 calc R
C8 C 0.0047(9) 1.4181(13) 0.1750(5) 0.128(5) Uani 1 1 d .
H8A H -0.0084 1.5198 0.2060 0.191 Uiso 1 1 calc R
H8B H 0.0602 1.3758 0.1983 0.191 Uiso 1 1 calc R
H8C H -0.0367 1.3281 0.1792 0.191 Uiso 1 1 calc R
C9 C 0.0029(6) 1.4652(10) 0.0850(5) 0.080(2) Uani 1 1 d .
C10 C 0.0519(5) 1.3682(8) 0.0368(4) 0.0705(18) Uani 1 1 d .
C11 C 0.0518(6) 1.4082(9) -0.0481(4) 0.080(2) Uani 1 1 d .
C12 C 0.1104(8) 1.3184(13) -0.0984(6) 0.125(4) Uani 1 1 d .
H12A H 0.0809 1.2239 -0.1302 0.188 Uiso 1 1 calc R
H12B H 0.1583 1.2726 -0.0608 0.188 Uiso 1 1 calc R
H12C H 0.1297 1.4009 -0.1366 0.188 Uiso 1 1 calc R
C13 C 0.4081(3) 0.6358(5) 0.4704(3) 0.0347(10) Uani 1 1 d .
C14 C 0.3868(3) 0.4764(5) 0.5000(3) 0.0349(10) Uani 1 1 d .
H14 H 0.3667 0.3876 0.4621 0.042 Uiso 1 1 calc R
C15 C 0.3951(3) 0.4467(5) 0.5862(3) 0.0348(10) Uani 1 1 d .
C16 C 0.4227(3) 0.5788(5) 0.6418(3) 0.0357(10) Uani 1 1 d .
H16 H 0.4268 0.5605 0.6998 0.043 Uiso 1 1 calc R
C17 C 0.4446(3) 0.7410(5) 0.6109(2) 0.0342(10) Uani 1 1 d .
C18 C 0.4368(3) 0.7684(5) 0.5254(2) 0.0357(10) Uani 1 1 d .
H18 H 0.4510 0.8768 0.5047 0.043 Uiso 1 1 calc R
C19 C 0.4014(3) 0.6637(5) 0.3762(2) 0.0372(10) Uani 1 1 d .
C20 C 0.3753(3) 0.2709(5) 0.6188(3) 0.0393(11) Uani 1 1 d .
O5 O 0.3095(6) 0.0725(11) 0.3886(5) 0.138(3) Uani 1 1 d .
H1W H 0.3312 0.1081 0.4370 0.207 Uiso 1 1 d R
H2W H 0.3166 -0.0354 0.3810 0.207 Uiso 1 1 d R
O6 O 0.2305(7) 0.3244(12) 0.2771(7) 0.181(4) Uani 1 1 d .
H3W H 0.2751 0.2802 0.3041 0.272 Uiso 1 1 d R
H4W H 0.1989 0.4106 0.2828 0.272 Uiso 1 1 d R

loop_
_atom_site_aniso_label
_atom_site_aniso_U_11
_atom_site_aniso_U_22
_atom_site_aniso_U_33
_atom_site_aniso_U_23
_atom_site_aniso_U_13
_atom_site_aniso_U_12
Zn1 0.0899(6) 0.0209(4) 0.0281(5) -0.00062(17) -0.0050(3) 0.0087(2)
N1 0.071(3) 0.0229(18) 0.0333(19) 0.0013(15) -0.0052(17) 0.0082(17)
N2 0.077(3) 0.0121(15) 0.0191(16) 0.0014(12) -0.0045(16) -0.0049(16)
O1 0.086(3) 0.0250(14) 0.0185(15) -0.0030(12) -0.0032(15) -0.0045(16)
O2 0.090(3) 0.0248(17) 0.0259(15) 0.0049(12) -0.0019(15) -0.0054(16)
O3 0.106(3) 0.0164(15) 0.0413(18) 0.0006(13) -0.0136(18) -0.0140(17)
O4 0.094(3) 0.0109(13) 0.0292(15) 0.0049(11) 0.0036(15) -0.0038(15)
C1 0.089(4) 0.042(3) 0.041(3) -0.005(2) -0.006(3) 0.019(3)
C2 0.091(4) 0.041(3) 0.049(3) -0.001(2) -0.002(3) 0.022(3)
C3 0.073(4) 0.037(3) 0.057(3) 0.002(2) -0.014(3) 0.012(3)
C4 0.100(5) 0.043(3) 0.052(3) -0.006(3) -0.025(3) 0.017(3)
C5 0.088(4) 0.028(2) 0.049(3) -0.004(2) -0.017(3) 0.010(3)
C6 0.085(4) 0.049(4) 0.066(4) 0.011(3) -0.019(3) 0.020(3)
C7 0.094(5) 0.045(3) 0.067(4) 0.010(3) -0.013(3) 0.017(3)
C8 0.224(13) 0.089(7) 0.063(5) 0.022(5) 0.005(6) 0.073(8)
C9 0.127(7) 0.050(3) 0.058(4) 0.008(3) -0.006(4) 0.030(4)
C10 0.100(5) 0.040(3) 0.064(4) 0.009(3) -0.010(3) 0.019(3)
C11 0.123(6) 0.050(4) 0.061(4) 0.009(3) -0.007(4) 0.031(4)
C12 0.202(11) 0.096(7) 0.081(6) 0.026(5) 0.028(6) 0.082(8)
C13 0.061(3) 0.0163(19) 0.024(2) -0.0038(15) -0.0001(18) 0.0011(17)
C14 0.065(3) 0.0153(18) 0.022(2) -0.0022(15) -0.0011(19) 0.0031(18)
C15 0.064(3) 0.0119(18) 0.025(2) 0.0013(16) -0.0025(18) 0.0022(18)
C16 0.069(3) 0.0126(19) 0.0219(19) 0.0016(15) -0.0029(18) -0.0003(18)
C17 0.064(3) 0.0122(18) 0.0230(19) 0.0007(15) -0.0036(18) 0.0020(18)
C18 0.067(3) 0.0144(18) 0.0238(19) 0.0034(15) 0.0004(18) 0.0003(18)
C19 0.065(3) 0.020(2) 0.023(2) 0.0020(16) -0.0015(18) 0.0028(19)
C20 0.069(3) 0.0134(19) 0.031(2) 0.0060(16) -0.0039(19) -0.0006(19)
O5 0.199(8) 0.106(6) 0.097(5) -0.028(4) -0.012(5) 0.034(6)
O6 0.167(8) 0.128(7) 0.228(11) 0.037(7) -0.032(7) -0.017(6)

loop_
_atom_type_symbol
_atom_type_description
_atom_type_scat_dispersion_real
_atom_type_scat_dispersion_imag
_atom_type_scat_source
C C 0.0033 0.0016 'International Tables Vol C Tables 4.2.6.8 and 6.1.1.4'
H H 0.0000 0.0000 'International Tables Vol C Tables 4.2.6.8 and 6.1.1.4'
N N 0.0061 0.0033 'International Tables Vol C Tables 4.2.6.8 and 6.1.1.4'
O O 0.0106 0.0060 'International Tables Vol C Tables 4.2.6.8 and 6.1.1.4'
Zn Zn 0.2839 1.4301 'International Tables Vol C Tables 4.2.6.8 and 6.1.1.4'

loop_
_geom_angle_atom_site_label_1
_geom_angle_atom_site_label_2
_geom_angle_atom_site_label_3
_geom_angle
_geom_angle_site_symmetry_1
_geom_angle_site_symmetry_3
O1 Zn1 O4 103.82(14) . 4_565
O1 Zn1 N1 103.06(16) . .
O4 Zn1 N1 131.59(16) 4_565 .
O1 Zn1 N2 109.86(15) . 4_575
O4 Zn1 N2 103.15(15) 4_565 4_575
N1 Zn1 N2 104.47(16) . 4_575
C5 N1 C1 116.3(4) . .
C5 N1 Zn1 123.0(4) . .
C1 N1 Zn1 119.2(3) . .
C17 N2 Zn1 112.0(3) . 4_576
C17 N2 H2A 109.2 . .
Zn1 N2 H2A 109.2 4_576 .
C17 N2 H2B 109.2 . .
Zn1 N2 H2B 109.2 4_576 .
H2A N2 H2B 107.9 . .
C19 O1 Zn1 128.4(3) . .
C20 O4 Zn1 104.1(3) . 4_566
N1 C1 C2 123.8(5) . .
N1 C1 H1 118.1 . .
C2 C1 H1 118.1 . .
C3 C2 C1 120.1(5) . .
C3 C2 H2 119.9 . .
C1 C2 H2 119.9 . .
C2 C3 C4 116.6(5) . .
C2 C3 C6 123.9(6) . .
C4 C3 C6 119.4(6) . .
C5 C4 C3 120.2(5) . .
C5 C4 H4 119.9 . .
C3 C4 H4 119.9 . .
N1 C5 C4 123.0(5) . .
N1 C5 H5 118.5 . .
C4 C5 H5 118.5 . .
C7 C6 C3 126.1(6) . .
C7 C6 H6 117.0 . .
C3 C6 H6 117.0 . .
C6 C7 C10 125.6(6) . .
C6 C7 H7 117.2 . .
C10 C7 H7 117.2 . .
C9 C8 H8A 109.5 . .
C9 C8 H8B 109.5 . .
H8A C8 H8B 109.5 . .
C9 C8 H8C 109.5 . .
H8A C8 H8C 109.5 . .
H8B C8 H8C 109.5 . .
C11 C9 C10 120.6(7) 3_585 .
C11 C9 C8 120.2(8) 3_585 .
C10 C9 C8 118.9(7) . .
C11 C10 C9 120.6(6) . .
C11 C10 C7 122.0(7) . .
C9 C10 C7 117.5(6) . .
C9 C11 C10 118.5(7) 3_585 .
C9 C11 C12 120.1(7) 3_585 .
C10 C11 C12 121.4(6) . .
C11 C12 H12A 109.5 . .
C11 C12 H12B 109.5 . .
H12A C12 H12B 109.5 . .
C11 C12 H12C 109.5 . .
H12A C12 H12C 109.5 . .
H12B C12 H12C 109.5 . .
C14 C13 C18 120.6(4) . .
C14 C13 C19 119.3(4) . .
C18 C13 C19 120.1(4) . .
C13 C14 C15 120.1(4) . .
C13 C14 H14 120.0 . .
C15 C14 H14 120.0 . .
C16 C15 C14 119.8(4) . .
C16 C15 C20 119.9(4) . .
C14 C15 C20 120.3(4) . .
C15 C16 C17 119.6(4) . .
C15 C16 H16 120.2 . .
C17 C16 H16 120.2 . .
C18 C17 C16 120.0(4) . .
C18 C17 N2 121.5(4) . .
C16 C17 N2 118.4(3) . .
C17 C18 C13 119.8(4) . .
C17 C18 H18 120.1 . .
C13 C18 H18 120.1 . .
O2 C19 O1 125.3(4) . .
O2 C19 C13 119.8(4) . .
O1 C19 C13 114.9(4) . .
O3 C20 O4 122.0(4) . .
O3 C20 C15 119.7(4) . .
O4 C20 C15 118.2(4) . .
H1W O5 H2W 113.7 . .
H3W O6 H4W 136.8 . .

loop_
_geom_bond_atom_site_label_1
_geom_bond_atom_site_label_2
_geom_bond_distance
_geom_bond_site_symmetry_2
Zn1 O1 1.944(3) .
Zn1 O4 1.983(3) 4_565
Zn1 N1 2.037(4) .
Zn1 N2 2.094(4) 4_575
N1 C5 1.344(6) .
N1 C1 1.349(7) .
N2 C17 1.439(5) .
N2 Zn1 2.094(4) 4_576
N2 H2A 0.9100 .
N2 H2B 0.9100 .
O1 C19 1.277(5) .
O2 C19 1.240(5) .
O3 C20 1.240(5) .
O4 C20 1.273(5) .
O4 Zn1 1.983(3) 4_566
C1 C2 1.370(8) .
C1 H1 0.9400 .
C2 C3 1.366(8) .
C2 H2 0.9400 .
C3 C4 1.410(8) .
C3 C6 1.456(8) .
C4 C5 1.363(8) .
C4 H4 0.9400 .
C5 H5 0.9400 .
C6 C7 1.328(10) .
C6 H6 0.9400 .
C7 C10 1.484(8) .
C7 H7 0.9400 .
C8 C9 1.494(11) .
C8 H8A 0.9700 .
C8 H8B 0.9700 .
C8 H8C 0.9700 .
C9 C11 1.383(9) 3_585
C9 C10 1.407(11) .
C10 C11 1.404(10) .
C11 C9 1.383(9) 3_585
C11 C12 1.506(12) .
C12 H12A 0.9700 .
C12 H12B 0.9700 .
C12 H12C 0.9700 .
C13 C14 1.380(6) .
C13 C18 1.384(6) .
C13 C19 1.523(5) .
C14 C15 1.396(6) .
C14 H14 0.9400 .
C15 C16 1.383(6) .
C15 C20 1.504(6) .
C16 C17 1.410(6) .
C16 H16 0.9400 .
C17 C18 1.383(6) .
C18 H18 0.9400 .
O5 H1W 0.8501 .
O5 H2W 0.8500 .
O6 H3W 0.8499 .
O6 H4W 0.8501 .

loop_
_geom_hbond_atom_site_label_D
_geom_hbond_atom_site_label_H
_geom_hbond_atom_site_label_A
_geom_hbond_distance_DH
_geom_hbond_distance_HA
_geom_hbond_distance_DA
_geom_hbond_angle_DHA
_geom_hbond_site_symmetry_A
N2 H2A O2 0.91 2.20 3.034(5) 152.0 3_676
N2 H2B O4 0.91 2.18 3.063(5) 164.5 2_656
O5 H1W O3 0.85 2.13 2.945(8) 161.0 .
O5 H2W O2 0.85 2.24 2.895(9) 134.2 1_545
O6 H3W O5 0.85 2.12 2.809(13) 138.2 .
